data_4080036
loop_
_publ_author_name
'Filak, Lukas K.'
'G\"oschl, Simone'
'Heffeter, Petra'
'Ghannadzadeh Samper, Katia'
'Egger, Alexander E.'
'Jakupec, Michael A.'
'Keppler, Bernhard K.'
'Berger, Walter'
'Arion, Vladimir B.'

_publ_section_title
;
 Metal--Arene Complexes with Indolo[3,2-c]-quinolines: Effects of
 Ruthenium vs Osmium and Modifications of the Lactam Unit on
 Intermolecular Interactions, Anticancer Activity, Cell Cycle, and
 Cellular Accumulation
;
_journal_issue 3
_journal_name_full Organometallics
_journal_page_first 903
_journal_paper_doi 10.1021/om3012272
_journal_volume 32
_journal_year 2013
_chemical_formula_moiety 'C31 H27 Cl2 N4 Ru, Cl, 4(H2 O)'
_chemical_formula_sum 'C31 H35 Cl3 N4 O4 Ru'
_chemical_formula_weight 735.05
_chemical_name_systematic
; 
[(hapto^6^-p-Cymene)(6-chloro-11h-indolo[3,2-c]quinolin-2-yl)-
(1-kappaN-pyridin-2-yl-methylidene)-kappaN-amine-chloridoruthenium(II)]chloride 
;
_space_group_IT_number 2
_symmetry_cell_setting triclinic
_symmetry_space_group_name_Hall '-P 1'
_symmetry_space_group_name_H-M 'P -1'
_atom_sites_solution_hydrogens geom
_atom_sites_solution_primary direct
_atom_sites_solution_secondary difmap
_audit_creation_method SHELXL-97
_cell_angle_alpha 107.902(5)
_cell_angle_beta 104.282(5)
_cell_angle_gamma 94.798(5)
_cell_formula_units_Z 2
_cell_length_a 9.8541(7)
_cell_length_b 12.9200(10)
_cell_length_c 13.3236(10)
_cell_measurement_reflns_used 6471
_cell_measurement_temperature 100(2)
_cell_measurement_theta_max 26.71
_cell_measurement_theta_min 2.75
_cell_volume 1540.7(2)
_computing_cell_refinement 'Bruker SAINT'
_computing_data_collection 'Bruker APEX2'
_computing_data_reduction 'Bruker SAINT'
_computing_molecular_graphics 'Bruker SHELXTL'
_computing_publication_material 'Bruker SHELXTL'
_computing_structure_refinement 'SHELXL-97 (Sheldrick, 2008)'
_computing_structure_solution 'SHELXS-97 (Sheldrick, 2008)'
_diffrn_ambient_temperature 100(2)
_diffrn_measured_fraction_theta_full 0.979
_diffrn_measured_fraction_theta_max 0.979
_diffrn_measurement_device_type 'Bruker APEXII CCD'
_diffrn_measurement_method '\f and \w scans'
_diffrn_radiation_monochromator graphite
_diffrn_radiation_source 'fine-focus sealed tube'
_diffrn_radiation_type MoK\a
_diffrn_radiation_wavelength 0.71073
_diffrn_reflns_av_R_equivalents 0.1477
_diffrn_reflns_av_sigmaI/netI 0.1353
_diffrn_reflns_limit_h_max 13
_diffrn_reflns_limit_h_min -13
_diffrn_reflns_limit_k_max 18
_diffrn_reflns_limit_k_min -17
_diffrn_reflns_limit_l_max 18
_diffrn_reflns_limit_l_min -18
_diffrn_reflns_number 63288
_diffrn_reflns_theta_full 30.04
_diffrn_reflns_theta_max 30.04
_diffrn_reflns_theta_min 2.17
_exptl_absorpt_coefficient_mu 0.813
_exptl_absorpt_correction_T_max 0.9231
_exptl_absorpt_correction_T_min 0.8226
_exptl_absorpt_correction_type multi-scan
_exptl_absorpt_process_details SADABS
_exptl_crystal_colour orange
_exptl_crystal_density_diffrn 1.584
_exptl_crystal_density_method 'not measured'
_exptl_crystal_description block
_exptl_crystal_F_000 752
_exptl_crystal_size_max 0.25
_exptl_crystal_size_mid 0.18
_exptl_crystal_size_min 0.10
_refine_diff_density_max 0.721
_refine_diff_density_min -1.003
_refine_diff_density_rms 0.130
_refine_ls_extinction_method none
_refine_ls_goodness_of_fit_ref 1.001
_refine_ls_hydrogen_treatment constr
_refine_ls_matrix_type full
_refine_ls_number_parameters 389
_refine_ls_number_reflns 8825
_refine_ls_number_restraints 13
_refine_ls_restrained_S_all 1.001
_refine_ls_R_factor_all 0.1361
_refine_ls_R_factor_gt 0.0566
_refine_ls_shift/su_max 0.001
_refine_ls_shift/su_mean 0.000
_refine_ls_structure_factor_coef Fsqd
_refine_ls_weighting_details 'calc w=1/[\s^2^(Fo^2^)+(0.0507P)^2^+0.0863P] where P=(Fo^2^+2Fc^2^)/3'
_refine_ls_weighting_scheme calc
_refine_ls_wR_factor_gt 0.1027
_refine_ls_wR_factor_ref 0.1283
_reflns_number_gt 4997
_reflns_number_total 8825
_reflns_threshold_expression >2sigma(I)
_cod_data_source_file om3012272_si_002.cif
_cod_data_source_block KAGH025
_cod_original_sg_symbol_H-M P-1
_cod_database_code 4080036

loop_
_symmetry_equiv_pos_as_xyz
'x, y, z'
'-x, -y, -z'

loop_
_atom_site_label
_atom_site_type_symbol
_atom_site_fract_x
_atom_site_fract_y
_atom_site_fract_z
_atom_site_U_iso_or_equiv
_atom_site_adp_type
_atom_site_occupancy
_atom_site_symmetry_multiplicity
_atom_site_calc_flag
_atom_site_refinement_flags
Ru1 Ru 0.29685(3) 0.60169(3) 0.19467(3) 0.02153(10) Uani 1 1 d .
Cl1 Cl 0.25320(10) 0.51628(8) -0.00054(8) 0.0262(2) Uani 1 1 d .
Cl2 Cl 1.18685(11) 1.05201(9) 0.32061(9) 0.0309(2) Uani 1 1 d .
Cl3 Cl 0.89443(12) 0.42973(11) 0.29830(11) 0.0446(3) Uani 1 1 d .
N11 N 1.0098(3) 0.7994(3) 0.4953(3) 0.0235(8) Uani 1 1 d .
H11 H 0.9584 0.7498 0.5098 0.028 Uiso 1 1 calc R
N5 N 0.9401(3) 0.9221(3) 0.2368(3) 0.0241(8) Uani 1 1 d .
N12 N 0.5086(3) 0.5854(3) 0.2008(3) 0.0218(7) Uani 1 1 d .
N15 N 0.3042(3) 0.4405(3) 0.1969(3) 0.0229(7) Uani 1 1 d .
C2 C 0.6189(4) 0.6725(3) 0.2118(3) 0.0229(9) Uani 1 1 d .
C1 C 0.7400(4) 0.7019(3) 0.3002(3) 0.0216(9) Uani 1 1 d .
H1 H 0.7509 0.6641 0.3519 0.026 Uiso 1 1 calc R
C11B C 0.8471(4) 0.7885(3) 0.3131(3) 0.0214(9) Uani 1 1 d .
C11A C 0.9730(4) 0.8293(3) 0.4037(3) 0.0219(9) Uani 1 1 d .
C10A C 1.1415(4) 0.8604(3) 0.5616(3) 0.0231(9) Uani 1 1 d .
C10 C 1.2188(4) 0.8571(3) 0.6646(3) 0.0271(9) Uani 1 1 d .
H10 H 1.1810 0.8115 0.6987 0.033 Uiso 1 1 calc R
C9 C 1.3516(4) 0.9226(3) 0.7140(3) 0.0278(10) Uani 1 1 d .
H9 H 1.4064 0.9227 0.7835 0.033 Uiso 1 1 calc R
C8 C 1.4063(4) 0.9895(3) 0.6619(4) 0.0287(10) Uani 1 1 d .
H8 H 1.4991 1.0320 0.6966 0.034 Uiso 1 1 calc R
C7 C 1.3285(4) 0.9954(3) 0.5605(3) 0.0248(9) Uani 1 1 d .
H7 H 1.3664 1.0417 0.5272 0.030 Uiso 1 1 calc R
C6B C 1.1923(4) 0.9301(3) 0.5102(3) 0.0216(9) Uani 1 1 d .
C6A C 1.0808(4) 0.9111(3) 0.4093(3) 0.0215(9) Uani 1 1 d .
C6 C 1.0556(4) 0.9517(3) 0.3204(3) 0.0246(9) Uani 1 1 d .
C4A C 0.8347(4) 0.8407(3) 0.2318(3) 0.0233(9) Uani 1 1 d .
C4 C 0.7082(4) 0.8082(3) 0.1428(3) 0.0263(9) Uani 1 1 d .
H4 H 0.6970 0.8429 0.0886 0.032 Uiso 1 1 calc R
C3 C 0.6021(4) 0.7275(3) 0.1340(3) 0.0259(9) Uani 1 1 d .
H3 H 0.5167 0.7084 0.0753 0.031 Uiso 1 1 calc R
C13 C 0.5408(4) 0.4891(3) 0.1961(3) 0.0244(9) Uani 1 1 d .
H13 H 0.6336 0.4744 0.1959 0.029 Uiso 1 1 calc R
C14 C 0.4294(4) 0.4042(3) 0.1910(3) 0.0252(9) Uani 1 1 d .
C19 C 0.4449(5) 0.2959(3) 0.1811(3) 0.0282(10) Uani 1 1 d .
H19 H 0.5329 0.2723 0.1775 0.034 Uiso 1 1 calc R
C18 C 0.3299(5) 0.2225(4) 0.1764(3) 0.0321(10) Uani 1 1 d .
H18 H 0.3377 0.1478 0.1687 0.038 Uiso 1 1 calc R
C17 C 0.2044(4) 0.2601(3) 0.1832(3) 0.0297(10) Uani 1 1 d .
H17 H 0.1248 0.2114 0.1807 0.036 Uiso 1 1 calc R
C16 C 0.1948(4) 0.3696(3) 0.1937(3) 0.0263(9) Uani 1 1 d .
H16 H 0.1080 0.3947 0.1988 0.032 Uiso 1 1 calc R
C20 C 0.1352(4) 0.7117(3) 0.1609(3) 0.0259(9) Uani 1 1 d .
C21 C 0.0854(4) 0.6402(3) 0.2109(3) 0.0267(10) Uani 1 1 d .
H21 H -0.0059 0.5952 0.1767 0.032 Uiso 1 1 calc R
C22 C 0.1702(4) 0.6350(3) 0.3116(3) 0.0252(9) Uani 1 1 d .
H22 H 0.1336 0.5859 0.3428 0.030 Uiso 1 1 calc R
C23 C 0.3078(4) 0.7000(3) 0.3679(3) 0.0231(9) Uani 1 1 d .
C24 C 0.3583(4) 0.7672(3) 0.3130(3) 0.0237(9) Uani 1 1 d .
H24 H 0.4519 0.8088 0.3451 0.028 Uiso 1 1 calc R
C25 C 0.2751(4) 0.7754(3) 0.2115(3) 0.0232(9) Uani 1 1 d .
H25 H 0.3125 0.8223 0.1786 0.028 Uiso 1 1 calc R
C26 C 0.0468(4) 0.7157(4) 0.0543(3) 0.0326(11) Uani 1 1 d .
H26A H 0.0191 0.6410 -0.0001 0.049 Uiso 1 1 calc R
H26B H 0.1018 0.7630 0.0279 0.049 Uiso 1 1 calc R
H26C H -0.0387 0.7458 0.0650 0.049 Uiso 1 1 calc R
C27 C 0.3961(4) 0.6992(3) 0.4788(3) 0.0240(9) Uani 1 1 d .
H27 H 0.3971 0.7720 0.5343 0.029 Uiso 1 1 calc R
C28 C 0.3287(5) 0.6110(4) 0.5140(4) 0.0374(11) Uani 1 1 d .
H28A H 0.3881 0.6139 0.5860 0.056 Uiso 1 1 calc R
H28B H 0.3209 0.5381 0.4596 0.056 Uiso 1 1 calc R
H28C H 0.2338 0.6243 0.5192 0.056 Uiso 1 1 calc R
C29 C 0.5499(4) 0.6901(4) 0.4841(4) 0.0359(11) Uani 1 1 d .
H29A H 0.6009 0.6905 0.5574 0.054 Uiso 1 1 calc R
H29B H 0.5943 0.7528 0.4699 0.054 Uiso 1 1 calc R
H29C H 0.5540 0.6211 0.4285 0.054 Uiso 1 1 calc R
O1 O 0.1221(3) 0.3869(3) 0.4827(3) 0.0419(8) Uani 1 1 d D
H10A H 0.0651 0.3924 0.4246 0.050 Uiso 1 1 d RD
H10B H 0.1168 0.4329 0.5436 0.050 Uiso 1 1 d RD
O2 O 0.3773(3) 0.9551(3) 0.0253(3) 0.0548(10) Uani 1 1 d D
H20A H 0.3966 0.9983 -0.0077 0.066 Uiso 1 1 d RD
H20B H 0.3455 0.8864 -0.0142 0.066 Uiso 1 1 d RD
O3 O 0.7062(4) 0.2719(3) 0.0741(3) 0.0630(11) Uani 1 1 d D
H300 H 0.7637 0.2993 0.1410 0.076 Uiso 1 1 d RD
H301 H 0.7028 0.3191 0.0393 0.076 Uiso 1 1 d RD
O4 O 0.9067(3) 0.0210(3) 0.0626(3) 0.0558(10) Uani 1 1 d D
H40A H 0.9105 -0.0246 0.0976 0.067 Uiso 1 1 d RD
H40B H 0.8253 0.0402 0.0441 0.067 Uiso 1 1 d RD

loop_
_atom_site_aniso_label
_atom_site_aniso_U_11
_atom_site_aniso_U_22
_atom_site_aniso_U_33
_atom_site_aniso_U_23
_atom_site_aniso_U_13
_atom_site_aniso_U_12
Ru1 0.01567(16) 0.01806(18) 0.02651(19) 0.00331(14) 0.00457(12) 0.00049(12)
Cl1 0.0239(5) 0.0229(5) 0.0264(6) 0.0035(4) 0.0046(4) 0.0014(4)
Cl2 0.0242(5) 0.0279(6) 0.0403(6) 0.0148(5) 0.0069(4) -0.0025(4)
Cl3 0.0306(6) 0.0537(8) 0.0574(8) 0.0284(7) 0.0140(6) 0.0091(6)
N11 0.0162(16) 0.0223(19) 0.031(2) 0.0095(16) 0.0049(14) 0.0003(14)
N5 0.0182(17) 0.0220(19) 0.033(2) 0.0094(16) 0.0082(15) 0.0032(15)
N12 0.0189(16) 0.0232(19) 0.0195(18) 0.0047(15) 0.0025(13) 0.0022(15)
N15 0.0210(17) 0.0227(19) 0.0233(18) 0.0070(15) 0.0048(14) 0.0019(15)
C2 0.0167(19) 0.018(2) 0.030(2) 0.0014(18) 0.0095(17) 0.0019(17)
C1 0.0203(19) 0.019(2) 0.025(2) 0.0063(17) 0.0058(16) 0.0034(17)
C11B 0.0194(19) 0.019(2) 0.026(2) 0.0060(17) 0.0084(16) 0.0056(17)
C11A 0.0179(19) 0.019(2) 0.025(2) 0.0027(17) 0.0046(16) 0.0032(17)
C10A 0.0186(19) 0.018(2) 0.029(2) 0.0034(18) 0.0053(17) 0.0035(17)
C10 0.027(2) 0.026(2) 0.027(2) 0.0070(19) 0.0081(18) 0.0061(19)
C9 0.026(2) 0.020(2) 0.029(2) 0.0015(19) 0.0020(18) 0.0066(19)
C8 0.018(2) 0.019(2) 0.039(3) 0.004(2) -0.0006(18) -0.0008(17)
C7 0.024(2) 0.015(2) 0.035(3) 0.0072(18) 0.0082(18) 0.0014(17)
C6B 0.021(2) 0.014(2) 0.026(2) 0.0032(17) 0.0065(17) 0.0028(17)
C6A 0.0185(19) 0.015(2) 0.029(2) 0.0039(17) 0.0068(16) 0.0033(16)
C6 0.022(2) 0.016(2) 0.036(3) 0.0068(18) 0.0103(18) 0.0040(17)
C4A 0.020(2) 0.020(2) 0.029(2) 0.0053(18) 0.0085(17) 0.0058(17)
C4 0.021(2) 0.025(2) 0.033(2) 0.0115(19) 0.0060(18) 0.0050(18)
C3 0.0166(19) 0.028(2) 0.029(2) 0.0063(19) 0.0038(17) 0.0041(18)
C13 0.019(2) 0.025(2) 0.025(2) 0.0036(18) 0.0042(16) 0.0028(18)
C14 0.024(2) 0.021(2) 0.027(2) 0.0051(18) 0.0049(17) 0.0041(18)
C19 0.032(2) 0.025(2) 0.030(2) 0.0084(19) 0.0115(19) 0.012(2)
C18 0.044(3) 0.020(2) 0.034(3) 0.011(2) 0.011(2) 0.007(2)
C17 0.026(2) 0.025(2) 0.034(3) 0.009(2) 0.0063(19) -0.0010(19)
C16 0.022(2) 0.027(2) 0.025(2) 0.0049(19) 0.0057(17) 0.0030(18)
C20 0.023(2) 0.025(2) 0.029(2) 0.0049(19) 0.0094(18) 0.0080(18)
C21 0.019(2) 0.023(2) 0.033(2) 0.0012(19) 0.0090(18) 0.0032(18)
C22 0.023(2) 0.022(2) 0.030(2) 0.0036(18) 0.0108(18) 0.0046(18)
C23 0.025(2) 0.016(2) 0.025(2) -0.0015(17) 0.0117(17) 0.0031(17)
C24 0.0184(19) 0.016(2) 0.028(2) -0.0019(17) 0.0035(16) 0.0009(16)
C25 0.023(2) 0.015(2) 0.031(2) 0.0072(18) 0.0059(17) 0.0062(17)
C26 0.024(2) 0.036(3) 0.034(3) 0.008(2) 0.0049(19) 0.010(2)
C27 0.025(2) 0.022(2) 0.022(2) 0.0033(18) 0.0078(17) 0.0061(18)
C28 0.038(3) 0.036(3) 0.039(3) 0.017(2) 0.009(2) 0.004(2)
C29 0.027(2) 0.041(3) 0.038(3) 0.013(2) 0.006(2) 0.008(2)
O1 0.0305(17) 0.040(2) 0.056(2) 0.0230(17) 0.0060(15) 0.0045(15)
O2 0.051(2) 0.061(2) 0.043(2) 0.0128(19) 0.0026(17) 0.0094(19)
O3 0.051(2) 0.065(3) 0.079(3) 0.029(2) 0.025(2) 0.007(2)
O4 0.057(2) 0.071(3) 0.058(2) 0.045(2) 0.0171(19) 0.023(2)

loop_
_atom_type_symbol
_atom_type_description
_atom_type_scat_dispersion_real
_atom_type_scat_dispersion_imag
_atom_type_scat_source
C C 0.0033 0.0016 'International Tables Vol C Tables 4.2.6.8 and 6.1.1.4'
H H 0.0000 0.0000 'International Tables Vol C Tables 4.2.6.8 and 6.1.1.4'
N N 0.0061 0.0033 'International Tables Vol C Tables 4.2.6.8 and 6.1.1.4'
Cl Cl 0.1484 0.1585 'International Tables Vol C Tables 4.2.6.8 and 6.1.1.4'
Ru Ru -1.2594 0.8363 'International Tables Vol C Tables 4.2.6.8 and 6.1.1.4'
O O 0.0106 0.0060 'International Tables Vol C Tables 4.2.6.8 and 6.1.1.4'

loop_
_geom_angle_atom_site_label_1
_geom_angle_atom_site_label_2
_geom_angle_atom_site_label_3
_geom_angle
N15 Ru1 N12 76.97(13)
N15 Ru1 C24 136.98(14)
N12 Ru1 C24 92.45(13)
N15 Ru1 C22 92.31(14)
N12 Ru1 C22 136.73(14)
C24 Ru1 C22 67.13(15)
N15 Ru1 C25 171.92(14)
N12 Ru1 C25 108.12(14)
C24 Ru1 C25 38.28(14)
C22 Ru1 C25 79.68(16)
N15 Ru1 C21 107.46(14)
N12 Ru1 C21 171.54(14)
C24 Ru1 C21 79.39(15)
C22 Ru1 C21 37.46(15)
C25 Ru1 C21 66.70(15)
N15 Ru1 C23 103.99(14)
N12 Ru1 C23 104.11(13)
C24 Ru1 C23 37.81(15)
C22 Ru1 C23 37.49(14)
C25 Ru1 C23 68.93(15)
C21 Ru1 C23 68.02(15)
N15 Ru1 C20 139.96(14)
N12 Ru1 C20 141.47(14)
C24 Ru1 C20 67.59(14)
C22 Ru1 C20 66.91(15)
C25 Ru1 C20 37.04(14)
C21 Ru1 C20 36.58(15)
C23 Ru1 C20 80.52(14)
N15 Ru1 Cl1 84.12(9)
N12 Ru1 Cl1 84.15(9)
C24 Ru1 Cl1 136.86(12)
C22 Ru1 Cl1 137.01(11)
C25 Ru1 Cl1 102.46(11)
C21 Ru1 Cl1 103.31(11)
C23 Ru1 Cl1 169.43(11)
C20 Ru1 Cl1 88.91(10)
C11A N11 C10A 108.5(3)
C11A N11 H11 125.7
C10A N11 H11 125.7
C6 N5 C4A 117.9(4)
C13 N12 C2 118.7(3)
C13 N12 Ru1 116.0(3)
C2 N12 Ru1 125.3(2)
C16 N15 C14 118.7(3)
C16 N15 Ru1 125.6(3)
C14 N15 Ru1 115.4(3)
C1 C2 C3 120.7(4)
C1 C2 N12 119.0(4)
C3 C2 N12 120.3(3)
C2 C1 C11B 119.5(4)
C2 C1 H1 120.3
C11B C1 H1 120.3
C1 C11B C11A 124.3(4)
C1 C11B C4A 120.2(4)
C11A C11B C4A 115.4(4)
N11 C11A C6A 109.6(3)
N11 C11A C11B 128.3(4)
C6A C11A C11B 122.1(4)
N11 C10A C10 127.7(4)
N11 C10A C6B 109.5(3)
C10 C10A C6B 122.8(4)
C9 C10 C10A 117.4(4)
C9 C10 H10 121.3
C10A C10 H10 121.3
C10 C9 C8 120.5(4)
C10 C9 H9 119.7
C8 C9 H9 119.7
C7 C8 C9 122.4(4)
C7 C8 H8 118.8
C9 C8 H8 118.8
C6B C7 C8 117.5(4)
C6B C7 H7 121.2
C8 C7 H7 121.2
C7 C6B C10A 119.2(4)
C7 C6B C6A 135.3(4)
C10A C6B C6A 105.4(3)
C11A C6A C6 115.8(4)
C11A C6A C6B 106.9(3)
C6 C6A C6B 137.3(4)
N5 C6 C6A 125.7(4)
N5 C6 Cl2 116.0(3)
C6A C6 Cl2 118.3(3)
N5 C4A C4 118.8(4)
N5 C4A C11B 122.9(4)
C4 C4A C11B 118.3(4)
C3 C4 C4A 120.8(4)
C3 C4 H4 119.6
C4A C4 H4 119.6
C4 C3 C2 120.4(4)
C4 C3 H3 119.8
C2 C3 H3 119.8
N12 C13 C14 117.7(4)
N12 C13 H13 121.2
C14 C13 H13 121.2
N15 C14 C19 121.6(4)
N15 C14 C13 113.6(3)
C19 C14 C13 124.7(4)
C14 C19 C18 119.1(4)
C14 C19 H19 120.4
C18 C19 H19 120.4
C17 C18 C19 118.8(4)
C17 C18 H18 120.6
C19 C18 H18 120.6
C18 C17 C16 119.7(4)
C18 C17 H17 120.1
C16 C17 H17 120.1
N15 C16 C17 121.9(4)
N15 C16 H16 119.0
C17 C16 H16 119.0
C21 C20 C25 118.6(4)
C21 C20 C26 120.6(4)
C25 C20 C26 120.6(4)
C21 C20 Ru1 69.9(2)
C25 C20 Ru1 69.3(2)
C26 C20 Ru1 130.1(3)
C20 C21 C22 120.8(4)
C20 C21 Ru1 73.5(2)
C22 C21 Ru1 69.9(2)
C20 C21 H21 119.6
C22 C21 H21 119.6
Ru1 C21 H21 129.4
C21 C22 C23 122.9(4)
C21 C22 Ru1 72.7(2)
C23 C22 Ru1 72.9(2)
C21 C22 H22 118.6
C23 C22 H22 118.6
Ru1 C22 H22 128.2
C22 C23 C24 115.2(4)
C22 C23 C27 123.1(4)
C24 C23 C27 121.7(3)
C22 C23 Ru1 69.6(2)
C24 C23 Ru1 68.2(2)
C27 C23 Ru1 132.4(3)
C23 C24 C25 123.4(4)
C23 C24 Ru1 74.0(2)
C25 C24 Ru1 73.1(2)
C23 C24 H24 118.3
C25 C24 H24 118.3
Ru1 C24 H24 126.7
C20 C25 C24 119.0(4)
C20 C25 Ru1 73.6(2)
C24 C25 Ru1 68.6(2)
C20 C25 H25 120.5
C24 C25 H25 120.5
Ru1 C25 H25 129.6
C20 C26 H26A 109.5
C20 C26 H26B 109.5
H26A C26 H26B 109.5
C20 C26 H26C 109.5
H26A C26 H26C 109.5
H26B C26 H26C 109.5
C29 C27 C28 110.9(3)
C29 C27 C23 113.5(3)
C28 C27 C23 112.1(3)
C29 C27 H27 106.6
C28 C27 H27 106.6
C23 C27 H27 106.6
C27 C28 H28A 109.5
C27 C28 H28B 109.5
H28A C28 H28B 109.5
C27 C28 H28C 109.5
H28A C28 H28C 109.5
H28B C28 H28C 109.5
C27 C29 H29A 109.5
C27 C29 H29B 109.5
H29A C29 H29B 109.5
C27 C29 H29C 109.5
H29A C29 H29C 109.5
H29B C29 H29C 109.5
H10A O1 H10B 114.0
H20A O2 H20B 117.1
H300 O3 H301 112.3
H40A O4 H40B 115.6

loop_
_geom_bond_atom_site_label_1
_geom_bond_atom_site_label_2
_geom_bond_distance
Ru1 N15 2.099(3)
Ru1 N12 2.099(3)
Ru1 C24 2.160(4)
Ru1 C22 2.192(4)
Ru1 C25 2.220(4)
Ru1 C21 2.229(4)
Ru1 C23 2.237(4)
Ru1 C20 2.276(4)
Ru1 Cl1 2.4024(10)
Cl2 C6 1.751(4)
N11 C11A 1.366(5)
N11 C10A 1.386(5)
N11 H11 0.8800
N5 C6 1.313(5)
N5 C4A 1.389(5)
N12 C13 1.296(5)
N12 C2 1.443(5)
N15 C16 1.339(5)
N15 C14 1.367(5)
C2 C1 1.382(5)
C2 C3 1.412(6)
C1 C11B 1.411(5)
C1 H1 0.9500
C11B C11A 1.426(5)
C11B C4A 1.428(6)
C11A C6A 1.405(5)
C10A C10 1.411(6)
C10A C6B 1.415(6)
C10 C9 1.382(6)
C10 H10 0.9500
C9 C8 1.412(6)
C9 H9 0.9500
C8 C7 1.408(6)
C8 H8 0.9500
C7 C6B 1.407(5)
C7 H7 0.9500
C6B C6A 1.449(5)
C6A C6 1.413(6)
C4A C4 1.419(5)
C4 C3 1.371(5)
C4 H4 0.9500
C3 H3 0.9500
C13 C14 1.459(6)
C13 H13 0.9500
C14 C19 1.390(6)
C19 C18 1.392(6)
C19 H19 0.9500
C18 C17 1.379(6)
C18 H18 0.9500
C17 C16 1.392(6)
C17 H17 0.9500
C16 H16 0.9500
C20 C21 1.415(6)
C20 C25 1.429(5)
C20 C26 1.491(6)
C21 C22 1.420(6)
C21 H21 0.9500
C22 C23 1.424(5)
C22 H22 0.9500
C23 C24 1.427(6)
C23 C27 1.523(6)
C24 C25 1.437(5)
C24 H24 0.9500
C25 H25 0.9500
C26 H26A 0.9800
C26 H26B 0.9800
C26 H26C 0.9800
C27 C29 1.516(5)
C27 C28 1.521(6)
C27 H27 1.0000
C28 H28A 0.9800
C28 H28B 0.9800
C28 H28C 0.9800
C29 H29A 0.9800
C29 H29B 0.9800
C29 H29C 0.9800
O1 H10A 0.8633
O1 H10B 0.8625
O2 H20A 0.8460
O2 H20B 0.8654
O3 H300 0.8741
O3 H301 0.8710
O4 H40A 0.8546
O4 H40B 0.8598

loop_
_geom_torsion_atom_site_label_1
_geom_torsion_atom_site_label_2
_geom_torsion_atom_site_label_3
_geom_torsion_atom_site_label_4
_geom_torsion
N15 Ru1 N12 C13 4.1(3)
C24 Ru1 N12 C13 141.9(3)
C22 Ru1 N12 C13 83.4(3)
C25 Ru1 N12 C13 177.6(3)
C23 Ru1 N12 C13 105.5(3)
C20 Ru1 N12 C13 -162.0(3)
Cl1 Ru1 N12 C13 -81.2(3)
N15 Ru1 N12 C2 -174.7(3)
C24 Ru1 N12 C2 -36.9(3)
C22 Ru1 N12 C2 -95.4(3)
C25 Ru1 N12 C2 -1.2(3)
C23 Ru1 N12 C2 -73.3(3)
C20 Ru1 N12 C2 19.2(4)
Cl1 Ru1 N12 C2 100.0(3)
N12 Ru1 N15 C16 -179.4(3)
C24 Ru1 N15 C16 101.2(3)
C22 Ru1 N15 C16 43.0(3)
C21 Ru1 N15 C16 8.1(3)
C23 Ru1 N15 C16 79.1(3)
C20 Ru1 N15 C16 -12.8(4)
Cl1 Ru1 N15 C16 -94.0(3)
N12 Ru1 N15 C14 -5.6(3)
C24 Ru1 N15 C14 -85.0(3)
C22 Ru1 N15 C14 -143.2(3)
C21 Ru1 N15 C14 -178.1(3)
C23 Ru1 N15 C14 -107.1(3)
C20 Ru1 N15 C14 161.0(3)
Cl1 Ru1 N15 C14 79.7(3)
C13 N12 C2 C1 -57.2(5)
Ru1 N12 C2 C1 121.6(3)
C13 N12 C2 C3 123.7(4)
Ru1 N12 C2 C3 -57.5(4)
C3 C2 C1 C11B 0.5(6)
N12 C2 C1 C11B -178.6(3)
C2 C1 C11B C11A 176.9(4)
C2 C1 C11B C4A -3.9(5)
C10A N11 C11A C6A -0.3(4)
C10A N11 C11A C11B 180.0(4)
C1 C11B C11A N11 -4.4(6)
C4A C11B C11A N11 176.4(4)
C1 C11B C11A C6A 175.9(4)
C4A C11B C11A C6A -3.3(5)
C11A N11 C10A C10 179.1(4)
C11A N11 C10A C6B -1.1(4)
N11 C10A C10 C9 177.5(4)
C6B C10A C10 C9 -2.2(6)
C10A C10 C9 C8 -0.3(6)
C10 C9 C8 C7 1.9(6)
C9 C8 C7 C6B -1.0(6)
C8 C7 C6B C10A -1.4(6)
C8 C7 C6B C6A -179.5(4)
N11 C10A C6B C7 -176.6(3)
C10 C10A C6B C7 3.2(6)
N11 C10A C6B C6A 2.0(4)
C10 C10A C6B C6A -178.3(4)
N11 C11A C6A C6 -178.8(3)
C11B C11A C6A C6 1.0(5)
N11 C11A C6A C6B 1.5(4)
C11B C11A C6A C6B -178.7(3)
C7 C6B C6A C11A 176.1(4)
C10A C6B C6A C11A -2.1(4)
C7 C6B C6A C6 -3.5(8)
C10A C6B C6A C6 178.3(4)
C4A N5 C6 C6A -2.7(6)
C4A N5 C6 Cl2 178.4(3)
C11A C6A C6 N5 2.2(6)
C6B C6A C6 N5 -178.2(4)
C11A C6A C6 Cl2 -178.8(3)
C6B C6A C6 Cl2 0.8(6)
C6 N5 C4A C4 179.3(4)
C6 N5 C4A C11B -0.1(5)
C1 C11B C4A N5 -176.4(3)
C11A C11B C4A N5 2.9(5)
C1 C11B C4A C4 4.3(5)
C11A C11B C4A C4 -176.5(4)
N5 C4A C4 C3 179.4(3)
C11B C4A C4 C3 -1.2(6)
C4A C4 C3 C2 -2.1(6)
C1 C2 C3 C4 2.5(6)
N12 C2 C3 C4 -178.4(3)
C2 N12 C13 C14 176.8(3)
Ru1 N12 C13 C14 -2.1(5)
C16 N15 C14 C19 0.5(6)
Ru1 N15 C14 C19 -173.8(3)
C16 N15 C14 C13 -179.6(3)
Ru1 N15 C14 C13 6.2(4)
N12 C13 C14 N15 -2.7(5)
N12 C13 C14 C19 177.2(4)
N15 C14 C19 C18 0.4(6)
C13 C14 C19 C18 -179.6(4)
C14 C19 C18 C17 -0.8(6)
C19 C18 C17 C16 0.4(6)
C14 N15 C16 C17 -0.9(6)
Ru1 N15 C16 C17 172.7(3)
C18 C17 C16 N15 0.4(6)
N15 Ru1 C20 C21 34.8(3)
N12 Ru1 C20 C21 -166.5(2)
C24 Ru1 C20 C21 -102.8(3)
C22 Ru1 C20 C21 -29.1(2)
C25 Ru1 C20 C21 -133.1(4)
C23 Ru1 C20 C21 -65.7(2)
Cl1 Ru1 C20 C21 114.3(2)
N15 Ru1 C20 C25 167.9(2)
N12 Ru1 C20 C25 -33.4(3)
C24 Ru1 C20 C25 30.3(2)
C22 Ru1 C20 C25 104.0(3)
C21 Ru1 C20 C25 133.1(4)
C23 Ru1 C20 C25 67.4(2)
Cl1 Ru1 C20 C25 -112.5(2)
N15 Ru1 C20 C26 -78.8(4)
N12 Ru1 C20 C26 79.9(4)
C24 Ru1 C20 C26 143.6(4)
C22 Ru1 C20 C26 -142.8(4)
C25 Ru1 C20 C26 113.2(5)
C21 Ru1 C20 C26 -113.6(5)
C23 Ru1 C20 C26 -179.3(4)
Cl1 Ru1 C20 C26 0.7(4)
C25 C20 C21 C22 2.5(6)
C26 C20 C21 C22 179.0(4)
Ru1 C20 C21 C22 53.6(3)
C25 C20 C21 Ru1 -51.1(3)
C26 C20 C21 Ru1 125.4(4)
N15 Ru1 C21 C20 -157.4(2)
C24 Ru1 C21 C20 66.5(2)
C22 Ru1 C21 C20 132.6(4)
C25 Ru1 C21 C20 28.6(2)
C23 Ru1 C21 C20 104.2(3)
Cl1 Ru1 C21 C20 -69.4(2)
N15 Ru1 C21 C22 70.1(3)
C24 Ru1 C21 C22 -66.1(2)
C25 Ru1 C21 C22 -104.0(3)
C23 Ru1 C21 C22 -28.4(2)
C20 Ru1 C21 C22 -132.6(4)
Cl1 Ru1 C21 C22 158.0(2)
C20 C21 C22 C23 0.2(6)
Ru1 C21 C22 C23 55.4(3)
C20 C21 C22 Ru1 -55.3(3)
N15 Ru1 C22 C21 -116.2(2)
N12 Ru1 C22 C21 170.5(2)
C24 Ru1 C22 C21 102.8(3)
C25 Ru1 C22 C21 64.9(2)
C23 Ru1 C22 C21 133.7(4)
C20 Ru1 C22 C21 28.5(2)
Cl1 Ru1 C22 C21 -32.3(3)
N15 Ru1 C22 C23 110.2(2)
N12 Ru1 C22 C23 36.8(3)
C24 Ru1 C22 C23 -30.8(2)
C25 Ru1 C22 C23 -68.7(2)
C21 Ru1 C22 C23 -133.7(4)
C20 Ru1 C22 C23 -105.2(3)
Cl1 Ru1 C22 C23 -165.97(18)
C21 C22 C23 C24 -3.1(5)
Ru1 C22 C23 C24 52.2(3)
C21 C22 C23 C27 176.7(3)
Ru1 C22 C23 C27 -128.0(4)
C21 C22 C23 Ru1 -55.3(3)
N15 Ru1 C23 C22 -75.1(3)
N12 Ru1 C23 C22 -154.9(2)
C24 Ru1 C23 C22 129.7(3)
C25 Ru1 C23 C22 100.8(3)
C21 Ru1 C23 C22 28.3(2)
C20 Ru1 C23 C22 64.2(3)
Cl1 Ru1 C23 C22 64.3(7)
N15 Ru1 C23 C24 155.2(2)
N12 Ru1 C23 C24 75.4(2)
C22 Ru1 C23 C24 -129.7(3)
C25 Ru1 C23 C24 -28.9(2)
C21 Ru1 C23 C24 -101.3(2)
C20 Ru1 C23 C24 -65.5(2)
Cl1 Ru1 C23 C24 -65.4(7)
N15 Ru1 C23 C27 41.5(4)
N12 Ru1 C23 C27 -38.3(4)
C24 Ru1 C23 C27 -113.7(5)
C22 Ru1 C23 C27 116.7(5)
C25 Ru1 C23 C27 -142.5(4)
C21 Ru1 C23 C27 145.0(4)
C20 Ru1 C23 C27 -179.1(4)
Cl1 Ru1 C23 C27 -179.0(4)
C22 C23 C24 C25 3.7(5)
C27 C23 C24 C25 -176.2(3)
Ru1 C23 C24 C25 56.5(3)
C22 C23 C24 Ru1 -52.9(3)
C27 C23 C24 Ru1 127.3(3)
N15 Ru1 C24 C23 -36.6(3)
N12 Ru1 C24 C23 -110.0(2)
C22 Ru1 C24 C23 30.6(2)
C25 Ru1 C24 C23 133.3(3)
C21 Ru1 C24 C23 67.7(2)
C20 Ru1 C24 C23 103.9(2)
Cl1 Ru1 C24 C23 165.88(17)
N15 Ru1 C24 C25 -169.9(2)
N12 Ru1 C24 C25 116.6(2)
C22 Ru1 C24 C25 -102.8(3)
C21 Ru1 C24 C25 -65.7(2)
C23 Ru1 C24 C25 -133.3(3)
C20 Ru1 C24 C25 -29.4(2)
Cl1 Ru1 C24 C25 32.6(3)
C21 C20 C25 C24 -2.0(5)
C26 C20 C25 C24 -178.5(3)
Ru1 C20 C25 C24 -53.3(3)
C21 C20 C25 Ru1 51.4(3)
C26 C20 C25 Ru1 -125.2(4)
C23 C24 C25 C20 -1.2(6)
Ru1 C24 C25 C20 55.7(3)
C23 C24 C25 Ru1 -56.9(3)
N12 Ru1 C25 C20 158.9(2)
C24 Ru1 C25 C20 -131.1(4)
C22 Ru1 C25 C20 -65.1(2)
C21 Ru1 C25 C20 -28.3(2)
C23 Ru1 C25 C20 -102.6(3)
Cl1 Ru1 C25 C20 71.0(2)
N12 Ru1 C25 C24 -70.0(2)
C22 Ru1 C25 C24 66.0(2)
C21 Ru1 C25 C24 102.8(3)
C23 Ru1 C25 C24 28.6(2)
C20 Ru1 C25 C24 131.1(4)
Cl1 Ru1 C25 C24 -157.9(2)
C22 C23 C27 C29 134.0(4)
C24 C23 C27 C29 -46.2(5)
Ru1 C23 C27 C29 42.2(5)
C22 C23 C27 C28 7.4(5)
C24 C23 C27 C28 -172.8(3)
Ru1 C23 C27 C28 -84.4(4)
